data_4506488
loop_
_publ_author_name
'Wahl, Helene'
'Haynes, Delia A.'
'le Roex, Tanya'

_publ_section_title
;
 A Series of Polymorphs of Hexakis(4-fluorophenoxy)cyclotriphosphazene
;
_journal_issue 8
_journal_name_full 'Crystal Growth &amp; Design'
_journal_page_first 4031
_journal_paper_doi 10.1021/cg300503p
_journal_volume 12
_journal_year 2012
_chemical_formula_moiety 'C36 H24 F6 N3 O6 P3'
_chemical_formula_sum 'C36 H24 F6 N3 O6 P3'
_chemical_formula_weight 801.49
_chemical_name_common Hexa(4-fluorophenoxy)cyclotriphosphazene
_chemical_name_systematic
; 
 ? 
;
_space_group_IT_number 15
_symmetry_cell_setting monoclinic
_symmetry_space_group_name_Hall '-C 2yc'
_symmetry_space_group_name_H-M 'C 1 2/c 1'
_atom_sites_solution_hydrogens geom
_atom_sites_solution_primary direct
_atom_sites_solution_secondary difmap
_audit_creation_method SHELXL-97
_cell_angle_alpha 90.00
_cell_angle_beta 122.8800(10)
_cell_angle_gamma 90.00
_cell_formula_units_Z 4
_cell_length_a 30.970(3)
_cell_length_b 7.9375(8)
_cell_length_c 17.1585(16)
_cell_measurement_reflns_used 1703
_cell_measurement_temperature 273(2)
_cell_measurement_theta_max 20.309
_cell_measurement_theta_min 2.374
_cell_volume 3542.3(6)
_computing_cell_refinement 'Bruker SAINT'
_computing_data_collection 'Bruker APEX2'
_computing_data_reduction 'Bruker SAINT'
_computing_structure_refinement 'SHELXL-97 (Sheldrick, 2008)'
_computing_structure_solution 'SHELXS-97 (Sheldrick, 2008)'
_diffrn_ambient_temperature 273(2)
_diffrn_measured_fraction_theta_full 0.959
_diffrn_measured_fraction_theta_max 0.896
_diffrn_measurement_device_type 'Bruker SMART APEX'
_diffrn_measurement_method '\f and \w scans'
_diffrn_radiation_monochromator graphite
_diffrn_radiation_source 'fine-focus sealed tube'
_diffrn_radiation_type MoK\a
_diffrn_radiation_wavelength 0.71073
_diffrn_reflns_av_R_equivalents 0.0230
_diffrn_reflns_av_sigmaI/netI 0.0296
_diffrn_reflns_limit_h_max 36
_diffrn_reflns_limit_h_min -37
_diffrn_reflns_limit_k_max 9
_diffrn_reflns_limit_k_min -9
_diffrn_reflns_limit_l_max 20
_diffrn_reflns_limit_l_min -17
_diffrn_reflns_number 7842
_diffrn_reflns_theta_full 25.00
_diffrn_reflns_theta_max 25.88
_diffrn_reflns_theta_min 1.57
_exptl_absorpt_coefficient_mu 0.251
_exptl_absorpt_correction_T_max 0.9292
_exptl_absorpt_correction_T_min 0.9138
_exptl_absorpt_correction_type multi-scan
_exptl_absorpt_process_details 'symmetry-related measurements'
_exptl_crystal_colour Colourless
_exptl_crystal_density_diffrn 1.503
_exptl_crystal_density_method 'not measured'
_exptl_crystal_description Block
_exptl_crystal_F_000 1632
_exptl_crystal_size_max 0.37
_exptl_crystal_size_mid 0.32
_exptl_crystal_size_min 0.30
_refine_diff_density_max 0.366
_refine_diff_density_min -0.269
_refine_diff_density_rms 0.035
_refine_ls_extinction_coef 0.0007(3)
_refine_ls_extinction_expression Fc^*^=kFc[1+0.001xFc^2^\l^3^/sin(2\q)]^-1/4^
_refine_ls_extinction_method SHELXL
_refine_ls_goodness_of_fit_ref 0.989
_refine_ls_hydrogen_treatment constr
_refine_ls_matrix_type full
_refine_ls_number_parameters 305
_refine_ls_number_reflns 3078
_refine_ls_number_restraints 2
_refine_ls_restrained_S_all 0.988
_refine_ls_R_factor_all 0.0919
_refine_ls_R_factor_gt 0.0511
_refine_ls_shift/su_max 0.000
_refine_ls_shift/su_mean 0.000
_refine_ls_structure_factor_coef Fsqd
_refine_ls_weighting_details 'calc w=1/[\s^2^(Fo^2^)+(0.0683P)^2^+3.1583P] where P=(Fo^2^+2Fc^2^)/3'
_refine_ls_weighting_scheme calc
_refine_ls_wR_factor_gt 0.1291
_refine_ls_wR_factor_ref 0.1563
_reflns_number_gt 1782
_reflns_number_total 3078
_reflns_threshold_expression >2sigma(I)
_cod_data_source_file cg300503p_si_002.cif
_cod_data_source_block Gamma_273K.CIF
_cod_depositor_comments
;
The following automatic conversions were performed:

'_exptl_absorpt_correction_type' value 'Multi-scan' changed to
'multi-scan' according to
/home/saulius/struct/CIF-dictionaries/cif_core.dic dictionary named
'cif_core.dic' version 2.4.2 from 2011-04-26.

Automatic conversion script
Id: cif_fix_values 1891 2012-01-12 08:04:46Z andrius 
;
_cod_original_sg_symbol_H-M C2/c
_cod_database_code 4506488

loop_
_symmetry_equiv_pos_as_xyz
'x, y, z'
'-x, y, -z+1/2'
'x+1/2, y+1/2, z'
'-x+1/2, y+1/2, -z+1/2'
'-x, -y, -z'
'x, -y, z-1/2'
'-x+1/2, -y+1/2, -z'
'x+1/2, -y+1/2, z-1/2'

loop_
_atom_site_label
_atom_site_type_symbol
_atom_site_fract_x
_atom_site_fract_y
_atom_site_fract_z
_atom_site_U_iso_or_equiv
_atom_site_adp_type
_atom_site_occupancy
_atom_site_symmetry_multiplicity
_atom_site_calc_flag
_atom_site_refinement_flags
_atom_site_disorder_assembly
_atom_site_disorder_group
P1 P 0.46328(4) 0.27386(12) 0.65614(6) 0.0858(4) Uani 1 1 d . A .
O1 O 0.40683(11) 0.3341(3) 0.61912(17) 0.1069(9) Uani 1 1 d D . .
N1 N 0.5000 0.3686(5) 0.7500 0.0982(14) Uani 1 2 d S . .
P2 P 0.5000 -0.02760(16) 0.7500 0.0852(5) Uani 1 2 d S . .
F2 F 0.26195(12) -0.1556(5) 0.6242(3) 0.2044(17) Uani 1 1 d . . .
O2 O 0.46608(10) -0.1629(3) 0.7600(2) 0.1254(12) Uani 1 1 d . . .
N2 N 0.46687(10) 0.0763(3) 0.65798(17) 0.0796(8) Uani 1 1 d . . .
F3 F 0.64720(14) 0.2698(5) 0.5883(2) 0.1641(12) Uani 1 1 d . A .
O3 O 0.46904(11) 0.3480(3) 0.57673(15) 0.0931(8) Uani 1 1 d . . .
C7 C 0.41368(14) -0.1494(5) 0.7248(3) 0.0864(11) Uani 1 1 d . . .
C8 C 0.3953(2) -0.0481(6) 0.7612(3) 0.1129(15) Uani 1 1 d . . .
H8 H 0.4173 0.0237 0.8097 0.135 Uiso 1 1 calc R . .
C9 C 0.3441(2) -0.0493(8) 0.7275(4) 0.1415(19) Uani 1 1 d . . .
H9 H 0.3306 0.0231 0.7516 0.170 Uiso 1 1 calc R . .
C10 C 0.31344(18) -0.1560(7) 0.6591(4) 0.1208(15) Uani 1 1 d . . .
C11 C 0.33114(19) -0.2619(6) 0.6223(4) 0.1304(18) Uani 1 1 d . . .
H11 H 0.3090 -0.3355 0.5751 0.156 Uiso 1 1 calc R . .
C12 C 0.38296(18) -0.2599(6) 0.6558(3) 0.1171(15) Uani 1 1 d . . .
H12 H 0.3966 -0.3324 0.6319 0.140 Uiso 1 1 calc R . .
C13 C 0.51530(17) 0.3288(4) 0.5808(2) 0.0866(11) Uani 1 1 d . A .
C14 C 0.51621(19) 0.2239(5) 0.5185(3) 0.0981(12) Uani 1 1 d . . .
H14 H 0.4866 0.1662 0.4749 0.118 Uiso 1 1 calc R A .
C15 C 0.5604(2) 0.2036(6) 0.5201(3) 0.1128(14) Uani 1 1 d . A .
H15 H 0.5616 0.1318 0.4785 0.135 Uiso 1 1 calc R . .
C16 C 0.6027(2) 0.2919(7) 0.5846(3) 0.1161(14) Uani 1 1 d . . .
C17 C 0.6025(2) 0.3988(6) 0.6458(3) 0.1159(15) Uani 1 1 d . A .
H17 H 0.6321 0.4576 0.6885 0.139 Uiso 1 1 calc R . .
C18 C 0.55812(19) 0.4188(5) 0.6437(3) 0.1010(12) Uani 1 1 d . . .
H18 H 0.5569 0.4926 0.6846 0.121 Uiso 1 1 calc R A .
F1A F 0.2335(2) 0.1169(12) 0.2829(5) 0.160(3) Uani 0.490(7) 1 d P A 1
C1A C 0.3634(8) 0.277(3) 0.5374(13) 0.084(11) Uiso 0.490(7) 1 d PD A 1
C2A C 0.3416(3) 0.1007(12) 0.5184(5) 0.106(4) Uani 0.490(7) 1 d P A 1
H2A H 0.3577 0.0219 0.5660 0.128 Uiso 0.490(7) 1 calc PR A 1
C3A C 0.2989(4) 0.0494(16) 0.4341(7) 0.113(3) Uani 0.490(7) 1 d P A 1
H3A H 0.2872 -0.0612 0.4251 0.136 Uiso 0.490(7) 1 calc PR A 1
C4A C 0.2750(5) 0.164(2) 0.3658(9) 0.102(4) Uani 0.490(7) 1 d P A 1
C5A C 0.2928(5) 0.3235(17) 0.3765(8) 0.109(4) Uani 0.490(7) 1 d P A 1
H5A H 0.2761 0.4004 0.3281 0.130 Uiso 0.490(7) 1 calc PR A 1
C6A C 0.3354(4) 0.3702(12) 0.4587(6) 0.096(3) Uani 0.490(7) 1 d P A 1
H6A H 0.3468 0.4797 0.4616 0.115 Uiso 0.490(7) 1 calc PR A 1
F1B F 0.2270(2) 0.1179(11) 0.3450(6) 0.167(3) Uani 0.510(7) 1 d P A 2
C1B C 0.3626(7) 0.271(3) 0.5408(12) 0.095(14) Uani 0.510(7) 1 d PD A 2
C2B C 0.3309(4) 0.2598(13) 0.5676(6) 0.111(3) Uani 0.510(7) 1 d P A 2
H2B H 0.3392 0.2870 0.6270 0.133 Uiso 0.510(7) 1 calc PR A 2
C3B C 0.2835(4) 0.2028(15) 0.4980(9) 0.135(4) Uani 0.510(7) 1 d P A 2
H3B H 0.2581 0.1822 0.5100 0.162 Uiso 0.510(7) 1 calc PR A 2
C4B C 0.2740(5) 0.1773(19) 0.4151(12) 0.113(4) Uani 0.510(7) 1 d P A 2
C5B C 0.3096(6) 0.199(3) 0.3941(10) 0.153(7) Uani 0.510(7) 1 d P A 2
H5B H 0.3023 0.1762 0.3349 0.183 Uiso 0.510(7) 1 calc PR A 2
C6B C 0.3587(4) 0.257(2) 0.4658(8) 0.133(4) Uani 0.510(7) 1 d P A 2
H6B H 0.3851 0.2819 0.4571 0.159 Uiso 0.510(7) 1 calc PR A 2

loop_
_atom_site_aniso_label
_atom_site_aniso_U_11
_atom_site_aniso_U_22
_atom_site_aniso_U_33
_atom_site_aniso_U_23
_atom_site_aniso_U_13
_atom_site_aniso_U_12
P1 0.1049(8) 0.0716(6) 0.0562(5) 0.0027(4) 0.0277(5) 0.0125(5)
O1 0.122(2) 0.110(2) 0.0709(16) 0.0099(15) 0.0412(16) 0.0432(17)
N1 0.144(4) 0.060(2) 0.061(2) 0.000 0.036(2) 0.000
P2 0.0665(8) 0.0642(8) 0.0840(9) 0.000 0.0143(6) 0.000
F2 0.113(2) 0.224(4) 0.277(4) -0.040(3) 0.106(3) -0.044(2)
O2 0.0755(17) 0.0832(18) 0.141(2) 0.0405(17) 0.0087(16) -0.0075(13)
N2 0.0799(17) 0.0707(18) 0.0666(17) -0.0106(14) 0.0258(14) -0.0035(14)
F3 0.153(3) 0.190(3) 0.165(3) -0.027(2) 0.096(2) -0.011(2)
O3 0.112(2) 0.0851(17) 0.0593(14) 0.0076(12) 0.0316(14) 0.0125(14)
C7 0.073(2) 0.066(2) 0.076(2) 0.0142(19) 0.0118(19) -0.0119(18)
C8 0.124(4) 0.109(3) 0.082(3) -0.027(2) 0.040(3) -0.031(3)
C9 0.147(5) 0.162(5) 0.143(4) -0.047(4) 0.097(4) -0.038(4)
C10 0.088(3) 0.123(4) 0.139(4) -0.021(3) 0.054(3) -0.029(3)
C11 0.097(3) 0.108(4) 0.120(4) -0.039(3) 0.016(3) -0.023(3)
C12 0.094(3) 0.097(3) 0.114(3) -0.027(3) 0.027(3) 0.003(2)
C13 0.118(3) 0.067(2) 0.0519(19) 0.0006(17) 0.032(2) -0.001(2)
C14 0.127(4) 0.085(3) 0.061(2) -0.0115(19) 0.037(2) -0.013(2)
C15 0.151(4) 0.103(3) 0.086(3) -0.019(2) 0.065(3) -0.012(3)
C16 0.127(4) 0.116(4) 0.102(3) -0.009(3) 0.060(3) -0.006(3)
C17 0.126(4) 0.117(4) 0.082(3) -0.024(3) 0.042(3) -0.028(3)
C18 0.134(4) 0.084(3) 0.067(2) -0.017(2) 0.043(2) -0.013(3)
F1A 0.091(4) 0.252(8) 0.084(4) -0.024(5) 0.013(3) 0.007(4)
C2A 0.084(5) 0.100(7) 0.082(6) 0.038(5) 0.010(4) -0.007(5)
C3A 0.074(6) 0.122(8) 0.098(7) 0.001(6) 0.017(5) -0.010(6)
C4A 0.062(7) 0.156(13) 0.062(7) -0.015(7) 0.017(6) 0.008(6)
C5A 0.089(7) 0.140(11) 0.076(7) 0.029(7) 0.031(6) 0.024(8)
C6A 0.095(7) 0.094(6) 0.088(6) 0.043(5) 0.044(6) 0.022(5)
F1B 0.083(4) 0.219(7) 0.143(7) -0.008(6) 0.026(4) -0.023(4)
C1B 0.096(15) 0.105(17) 0.093(14) 0.063(11) 0.057(10) 0.050(10)
C2B 0.104(7) 0.146(9) 0.085(6) -0.004(5) 0.052(5) 0.005(6)
C3B 0.098(7) 0.178(11) 0.123(9) 0.015(8) 0.056(7) -0.004(7)
C4B 0.083(8) 0.132(10) 0.093(9) 0.010(9) 0.028(7) 0.005(6)
C5B 0.113(13) 0.26(3) 0.083(9) -0.036(12) 0.050(9) -0.012(13)
C6B 0.079(6) 0.223(15) 0.085(7) -0.026(9) 0.038(6) -0.025(8)

loop_
_atom_type_symbol
_atom_type_description
_atom_type_scat_dispersion_real
_atom_type_scat_dispersion_imag
_atom_type_scat_source
C C 0.0033 0.0016 'International Tables Vol C Tables 4.2.6.8 and 6.1.1.4'
H H 0.0000 0.0000 'International Tables Vol C Tables 4.2.6.8 and 6.1.1.4'
N N 0.0061 0.0033 'International Tables Vol C Tables 4.2.6.8 and 6.1.1.4'
O O 0.0106 0.0060 'International Tables Vol C Tables 4.2.6.8 and 6.1.1.4'
F F 0.0171 0.0103 'International Tables Vol C Tables 4.2.6.8 and 6.1.1.4'
P P 0.1023 0.0942 'International Tables Vol C Tables 4.2.6.8 and 6.1.1.4'

loop_
_geom_angle_atom_site_label_1
_geom_angle_atom_site_label_2
_geom_angle_atom_site_label_3
_geom_angle
_geom_angle_site_symmetry_1
_geom_angle_site_symmetry_3
N1 P1 N2 116.98(16) . .
N1 P1 O1 107.18(13) . .
N2 P1 O1 111.22(16) . .
N1 P1 O3 110.38(14) . .
N2 P1 O3 110.41(15) . .
O1 P1 O3 99.17(14) . .
C1B O1 C1A 4(3) . .
C1B O1 P1 125.1(14) . .
C1A O1 P1 124.1(14) . .
P1 N1 P1 122.7(3) . 2_656
N2 P2 N2 116.6(2) 2_656 .
N2 P2 O2 110.91(13) 2_656 2_656
N2 P2 O2 111.05(16) . 2_656
N2 P2 O2 111.05(16) 2_656 .
N2 P2 O2 110.91(13) . .
O2 P2 O2 94.0(2) 2_656 .
C7 O2 P2 126.0(2) . .
P2 N2 P1 123.01(17) . .
C13 O3 P1 120.4(2) . .
C8 C7 C12 121.7(4) . .
C8 C7 O2 122.7(4) . .
C12 C7 O2 115.3(4) . .
C7 C8 C9 119.7(4) . .
C7 C8 H8 120.2 . .
C9 C8 H8 120.2 . .
C10 C9 C8 119.1(5) . .
C10 C9 H9 120.5 . .
C8 C9 H9 120.5 . .
C9 C10 C11 122.4(5) . .
C9 C10 F2 119.1(6) . .
C11 C10 F2 118.4(5) . .
C10 C11 C12 118.6(4) . .
C10 C11 H11 120.7 . .
C12 C11 H11 120.7 . .
C7 C12 C11 118.4(5) . .
C7 C12 H12 120.8 . .
C11 C12 H12 120.8 . .
C14 C13 C18 120.8(5) . .
C14 C13 O3 118.7(4) . .
C18 C13 O3 120.5(4) . .
C15 C14 C13 120.2(4) . .
C15 C14 H14 119.9 . .
C13 C14 H14 119.9 . .
C14 C15 C16 117.9(5) . .
C14 C15 H15 121.1 . .
C16 C15 H15 121.1 . .
F3 C16 C17 118.5(5) . .
F3 C16 C15 118.5(5) . .
C17 C16 C15 123.0(5) . .
C16 C17 C18 118.8(4) . .
C16 C17 H17 120.6 . .
C18 C17 H17 120.6 . .
C17 C18 C13 119.3(4) . .
C17 C18 H18 120.3 . .
C13 C18 H18 120.3 . .
C6A C1A O1 124.6(18) . .
C6A C1A C2A 108.7(6) . .
O1 C1A C2A 126.5(17) . .
C3A C2A C1A 123.9(10) . .
C3A C2A H2A 118.1 . .
C1A C2A H2A 118.1 . .
C4A C3A C2A 118.1(11) . .
C4A C3A H3A 121.0 . .
C2A C3A H3A 121.0 . .
C5A C4A F1A 119.2(14) . .
C5A C4A C3A 121.6(11) . .
F1A C4A C3A 119.1(15) . .
C4A C5A C6A 119.4(10) . .
C4A C5A H5A 120.3 . .
C6A C5A H5A 120.3 . .
C1A C6A C5A 128.2(11) . .
C1A C6A H6A 115.9 . .
C5A C6A H6A 115.9 . .
C6B C1B C2B 134.6(9) . .
C6B C1B O1 122(2) . .
C2B C1B O1 102.8(19) . .
C1B C2B C3B 111.9(9) . .
C1B C2B H2B 124.0 . .
C3B C2B H2B 124.0 . .
C4B C3B C2B 120.1(10) . .
C4B C3B H3B 119.9 . .
C2B C3B H3B 119.9 . .
C5B C4B C3B 122.8(13) . .
C5B C4B F1B 116.3(17) . .
C3B C4B F1B 120.8(13) . .
C4B C5B C6B 117.3(13) . .
C4B C5B H5B 121.4 . .
C6B C5B H5B 121.4 . .
C1B C6B C5B 112.8(12) . .
C1B C6B H6B 123.6 . .
C5B C6B H6B 123.6 . .

loop_
_geom_bond_atom_site_label_1
_geom_bond_atom_site_label_2
_geom_bond_distance
_geom_bond_site_symmetry_2
P1 N1 1.570(2) .
P1 N2 1.571(3) .
P1 O1 1.576(3) .
P1 O3 1.581(3) .
O1 C1B 1.390(2) .
O1 C1A 1.391(2) .
N1 P1 1.570(2) 2_656
P2 N2 1.571(3) 2_656
P2 N2 1.571(3) .
P2 O2 1.575(3) 2_656
P2 O2 1.575(3) .
F2 C10 1.366(5) .
O2 C7 1.395(4) .
F3 C16 1.355(6) .
O3 C13 1.404(5) .
C7 C8 1.322(6) .
C7 C12 1.361(5) .
C8 C9 1.363(6) .
C8 H8 0.9300 .
C9 C10 1.335(6) .
C9 H9 0.9300 .
C10 C11 1.335(7) .
C11 C12 1.380(6) .
C11 H11 0.9300 .
C12 H12 0.9300 .
C13 C14 1.368(5) .
C13 C18 1.371(5) .
C14 C15 1.363(6) .
C14 H14 0.9300 .
C15 C16 1.364(6) .
C15 H15 0.9300 .
C16 C17 1.353(6) .
C17 C18 1.366(6) .
C17 H17 0.9300 .
C18 H18 0.9300 .
F1A C4A 1.353(13) .
C1A C6A 1.36(2) .
C1A C2A 1.51(2) .
C2A C3A 1.390(11) .
C2A H2A 0.9300 .
C3A C4A 1.35(2) .
C3A H3A 0.9300 .
C4A C5A 1.35(2) .
C5A C6A 1.358(16) .
C5A H5A 0.9300 .
C6A H6A 0.9300 .
F1B C4B 1.373(14) .
C1B C6B 1.23(3) .
C1B C2B 1.30(4) .
C2B C3B 1.371(13) .
C2B H2B 0.9300 .
C3B C4B 1.304(18) .
C3B H3B 0.9300 .
C4B C5B 1.34(2) .
C5B C6B 1.42(2) .
C5B H5B 0.9300 .
C6B H6B 0.9300 .

loop_
_geom_torsion_atom_site_label_1
_geom_torsion_atom_site_label_2
_geom_torsion_atom_site_label_3
_geom_torsion_atom_site_label_4
_geom_torsion
_geom_torsion_site_symmetry_1
_geom_torsion_site_symmetry_4
N1 P1 O1 C1B -175.4(13) . .
N2 P1 O1 C1B -46.4(13) . .
O3 P1 O1 C1B 69.8(13) . .
N1 P1 O1 C1A -179.5(16) . .
N2 P1 O1 C1A -50.5(16) . .
O3 P1 O1 C1A 65.7(16) . .
N2 P1 N1 P1 -3.57(12) . 2_656
O1 P1 N1 P1 122.06(13) . 2_656
O3 P1 N1 P1 -130.92(13) . 2_656
N2 P2 O2 C7 101.9(4) 2_656 .
N2 P2 O2 C7 -29.6(4) . .
O2 P2 O2 C7 -143.9(4) 2_656 .
N2 P2 N2 P1 -3.91(13) 2_656 .
O2 P2 N2 P1 -132.3(2) 2_656 .
O2 P2 N2 P1 124.5(2) . .
N1 P1 N2 P2 7.5(3) . .
O1 P1 N2 P2 -116.1(2) . .
O3 P1 N2 P2 134.8(2) . .
N1 P1 O3 C13 66.1(3) . .
N2 P1 O3 C13 -64.7(3) . .
O1 P1 O3 C13 178.4(3) . .
P2 O2 C7 C8 -73.1(5) . .
P2 O2 C7 C12 113.1(4) . .
C12 C7 C8 C9 -2.2(7) . .
O2 C7 C8 C9 -175.6(4) . .
C7 C8 C9 C10 1.4(8) . .
C8 C9 C10 C11 -0.1(9) . .
C8 C9 C10 F2 -179.0(5) . .
C9 C10 C11 C12 -0.5(9) . .
F2 C10 C11 C12 178.5(5) . .
C8 C7 C12 C11 1.6(7) . .
O2 C7 C12 C11 175.5(4) . .
C10 C11 C12 C7 -0.3(8) . .
P1 O3 C13 C14 110.4(3) . .
P1 O3 C13 C18 -72.1(4) . .
C18 C13 C14 C15 1.9(6) . .
O3 C13 C14 C15 179.4(3) . .
C13 C14 C15 C16 -0.6(6) . .
C14 C15 C16 F3 178.4(4) . .
C14 C15 C16 C17 -0.6(7) . .
F3 C16 C17 C18 -178.5(4) . .
C15 C16 C17 C18 0.5(8) . .
C16 C17 C18 C13 0.8(7) . .
C14 C13 C18 C17 -2.0(6) . .
O3 C13 C18 C17 -179.5(4) . .
C1B O1 C1A C6A 144(43) . .
P1 O1 C1A C6A -109(3) . .
C1B O1 C1A C2A -41(38) . .
P1 O1 C1A C2A 67(4) . .
C6A C1A C2A C3A -2(3) . .
O1 C1A C2A C3A -178(2) . .
C1A C2A C3A C4A -1(3) . .
C2A C3A C4A C5A 3(3) . .
C2A C3A C4A F1A 179.5(10) . .
F1A C4A C5A C6A -177.9(11) . .
C3A C4A C5A C6A -1(3) . .
O1 C1A C6A C5A 180(2) . .
C2A C1A C6A C5A 4(4) . .
C4A C5A C6A C1A -2(3) . .
C1A O1 C1B C6B 26(39) . .
P1 O1 C1B C6B -49(2) . .
C1A O1 C1B C2B -147(41) . .
P1 O1 C1B C2B 138.6(12) . .
C6B C1B C2B C3B 8(3) . .
O1 C1B C2B C3B 178.5(10) . .
C1B C2B C3B C4B -4.2(19) . .
C2B C3B C4B C5B 2(2) . .
C2B C3B C4B F1B 179.1(11) . .
C3B C4B C5B C6B -2(3) . .
F1B C4B C5B C6B -178.9(15) . .
C2B C1B C6B C5B -8(4) . .
O1 C1B C6B C5B -176.9(18) . .
C4B C5B C6B C1B 4(3) . .
